data_1558633
loop_
_publ_author_name
'Hall, Amy V.'
'Yufit, Dimitrii S.'
'Apperley, D. C.'
'Senak, Larry'
'Musa, Osama'
'Hood, David K.'
'Steed, Jonathan W.'

_publ_section_title
;
 The Crystal Engineering of Radiation-Sensitive Diacetylene Cocrystals and
 Salts
;
_journal_name_full 'Chemical Science'
_journal_paper_doi 10.1039/D0SC02540B
_journal_year 2020
_chemical_formula_moiety 'C4 H7 O2, C4 H10 N O'
_chemical_formula_sum 'C8 H17 N O3'
_chemical_formula_weight 175.22
_space_group_crystal_system monoclinic
_space_group_IT_number 15
_space_group_name_Hall '-C 2yc'
_space_group_name_H-M_alt 'C 1 2/c 1'
_atom_sites_solution_hydrogens difmap
_atom_sites_solution_primary direct
_audit_creation_date 2019-10-04
_audit_creation_method
;
Olex2 1.2-beta
(compiled 2018.05.29 svn.r3508 for OlexSys, GUI svn.r5506)
;
_audit_update_record
;
2020-05-04 deposited with the CCDC.	2020-07-20 downloaded from the CCDC.
;
_cell_angle_alpha 90
_cell_angle_beta 97.064(3)
_cell_angle_gamma 90
_cell_formula_units_Z 8
_cell_length_a 20.0926(14)
_cell_length_b 8.0678(6)
_cell_length_c 11.6061(8)
_cell_measurement_reflns_used 7317
_cell_measurement_temperature 120.0
_cell_measurement_theta_max 31.47
_cell_measurement_theta_min 2.72
_cell_volume 1867.1(2)
_computing_cell_refinement 'SAINT v8.38A (Bruker AXS, 2016)'
_computing_data_collection 'APEX3 v.2017.3_0 (Bruker AXS, 2017)'
_computing_data_reduction 'SAINT v8.38A (Bruker AXS, 2016)'
_computing_molecular_graphics 'Olex2 (Dolomanov et al., 2009)'
_computing_publication_material 'Olex2 (Dolomanov et al., 2009)'
_computing_structure_refinement 'ShelXL (Sheldrick, 2015)'
_computing_structure_solution 'XS (Sheldrick, 2008)'
_diffrn_ambient_temperature 120.0
_diffrn_detector 'Bruker PHOTON 100 CMOS'
_diffrn_detector_area_resol_mean 10.4
_diffrn_detector_type 'CMOS sensor'
_diffrn_measured_fraction_theta_full 0.996
_diffrn_measured_fraction_theta_max 0.998
_diffrn_measurement_device '3-circle diffractometer'
_diffrn_measurement_device_type 'Bruker D8 Venture'
_diffrn_measurement_method '\f and \w scans'
_diffrn_radiation_monochromator 'focusing mirrors'
_diffrn_radiation_probe x-ray
_diffrn_radiation_type MoK\a
_diffrn_radiation_wavelength 0.71073
_diffrn_reflns_av_R_equivalents 0.0313
_diffrn_reflns_av_unetI/netI 0.0265
_diffrn_reflns_Laue_measured_fraction_full 0.996
_diffrn_reflns_Laue_measured_fraction_max 0.998
_diffrn_reflns_limit_h_max 27
_diffrn_reflns_limit_h_min -27
_diffrn_reflns_limit_k_max 11
_diffrn_reflns_limit_k_min -11
_diffrn_reflns_limit_l_max 16
_diffrn_reflns_limit_l_min -16
_diffrn_reflns_number 13471
_diffrn_reflns_point_group_measured_fraction_full 0.996
_diffrn_reflns_point_group_measured_fraction_max 0.998
_diffrn_reflns_theta_full 25.242
_diffrn_reflns_theta_max 29.497
_diffrn_reflns_theta_min 2.723
_diffrn_source 'microfocus sealed X-ray tube'
_diffrn_source_type 'Incoatec I\mS microsource'
_diffrn_standards_number 0
_exptl_absorpt_coefficient_mu 0.094
_exptl_absorpt_correction_T_max 1.0000
_exptl_absorpt_correction_T_min 0.8943
_exptl_absorpt_correction_type multi-scan
_exptl_absorpt_process_details
;   
SADABS-2016/2 (Bruker,2016/2) was used for absorption correction. 
wR2(int) was 0.1051 before and 0.0421 after correction. 
The Ratio of minimum to maximum transmission is 0.8943. 
The \l/2 correction factor is Not present.
;
_exptl_crystal_colour 'clear colourless'
_exptl_crystal_colour_lustre clear
_exptl_crystal_colour_primary colourless
_exptl_crystal_density_diffrn 1.247
_exptl_crystal_description plate
_exptl_crystal_F_000 768
_exptl_crystal_size_max 0.44
_exptl_crystal_size_mid 0.25
_exptl_crystal_size_min 0.21
_refine_diff_density_max 0.361
_refine_diff_density_min -0.198
_refine_diff_density_rms 0.044
_refine_ls_extinction_method none
_refine_ls_goodness_of_fit_ref 1.023
_refine_ls_hydrogen_treatment refall
_refine_ls_matrix_type full
_refine_ls_number_parameters 177
_refine_ls_number_reflns 2587
_refine_ls_number_restraints 0
_refine_ls_restrained_S_all 1.023
_refine_ls_R_factor_all 0.0505
_refine_ls_R_factor_gt 0.0356
_refine_ls_shift/su_max 0.000
_refine_ls_shift/su_mean 0.000
_refine_ls_structure_factor_coef Fsqd
_refine_ls_weighting_details 'w=1/[\s^2^(Fo^2^)+(0.0610P)^2^+0.4700P] where P=(Fo^2^+2Fc^2^)/3'
_refine_ls_weighting_scheme calc
_refine_ls_wR_factor_gt 0.0931
_refine_ls_wR_factor_ref 0.1011
_reflns_Friedel_coverage 0.000
_reflns_number_gt 2060
_reflns_number_total 2587
_reflns_threshold_expression 'I > 2\s(I)'
_cod_data_source_file d0sc02540b2.cif
_cod_data_source_block 1_6_19srv296
_cod_depositor_comments
;
The following automatic conversions were performed:

data item '_diffrn_radiation_probe' value 'X-ray' was changed to
'x-ray' in accordance with the
/home/data/users/saulius/crontab/automatic-downloads/rss-feeds/RSC/lib/dictionaries/cif_core.dic
dictionary named 'cif_core.dic' version 2.4.2 last updated on
2011-04-26.

Automatic conversion script
Id: cif_fix_values 7556 2019-12-06 15:28:31Z antanas 
;
_cod_database_code 1558633
_shelx_shelxl_version_number 2017/1
_shelx_space_group_comment
;
The symmetry employed for this shelxl refinement is uniquely defined
by the following loop, which should always be used as a source of
symmetry information in preference to the above space-group names.
They are only intended as comments.
;
_shelx_estimated_absorpt_t_max 0.981
_shelx_estimated_absorpt_t_min 0.960
_computing_bruker_data_scaling 'SADABS V2012/1 (Bruker AXS Inc.)'
_olex2_refinement_description
;
;
_olex2_submission_special_instructions 'No special instructions were received'

loop_
_space_group_symop_operation_xyz
'x, y, z'
'-x, y, -z+1/2'
'x+1/2, y+1/2, z'
'-x+1/2, y+1/2, -z+1/2'
'-x, -y, -z'
'x, -y, z-1/2'
'-x+1/2, -y+1/2, -z'
'x+1/2, -y+1/2, z-1/2'

loop_
_atom_site_label
_atom_site_type_symbol
_atom_site_fract_x
_atom_site_fract_y
_atom_site_fract_z
_atom_site_U_iso_or_equiv
_atom_site_adp_type
_atom_site_occupancy
_atom_site_site_symmetry_order
_atom_site_calc_flag
_atom_site_refinement_flags_posn
_atom_site_refinement_flags_adp
_atom_site_refinement_flags_occupancy
_atom_site_disorder_assembly
_atom_site_disorder_group
O1 O 0.20176(3) 0.52110(10) 0.21686(6) 0.02317(18) Uani 1 1 d . . . . .
O2 O 0.27758(3) 0.44727(10) 0.10205(6) 0.02516(19) Uani 1 1 d . . . . .
C1 C 0.26107(5) 0.49257(12) 0.19833(8) 0.0169(2) Uani 1 1 d . . . . .
C2 C 0.31702(5) 0.52136(13) 0.29776(8) 0.0183(2) Uani 1 1 d . . . . .
C3 C 0.38272(5) 0.43454(13) 0.28497(8) 0.0181(2) Uani 1 1 d . . . . .
C4 C 0.43913(5) 0.49128(14) 0.37645(10) 0.0236(2) Uani 1 1 d . . . . .
H2A H 0.3008(6) 0.4896(15) 0.3687(12) 0.025(3) Uiso 1 1 d . . . . .
H2B H 0.3232(6) 0.6426(17) 0.3011(10) 0.028(3) Uiso 1 1 d . . . . .
H3A H 0.3758(6) 0.3130(17) 0.2903(10) 0.027(3) Uiso 1 1 d . . . . .
H3B H 0.3956(6) 0.4578(14) 0.2065(11) 0.017(3) Uiso 1 1 d . . . . .
H4A H 0.4478(6) 0.6120(17) 0.3698(11) 0.028(3) Uiso 1 1 d . . . . .
H4B H 0.4820(7) 0.4316(18) 0.3650(12) 0.039(4) Uiso 1 1 d . . . . .
H4C H 0.4276(7) 0.4710(16) 0.4540(13) 0.036(4) Uiso 1 1 d . . . . .
O3 O 0.03524(3) 0.41949(10) 0.39721(6) 0.02511(19) Uani 1 1 d . . . . .
N1 N 0.17150(4) 0.52441(11) 0.44001(7) 0.01714(18) Uani 1 1 d . . . . .
C5 C 0.15221(5) 0.34688(13) 0.44330(9) 0.0237(2) Uani 1 1 d . . . . .
C6 C 0.08779(5) 0.31946(14) 0.36362(9) 0.0249(2) Uani 1 1 d . . . . .
C7 C 0.05219(5) 0.58958(14) 0.38868(9) 0.0214(2) Uani 1 1 d . . . . .
C8 C 0.11544(5) 0.63203(12) 0.46736(8) 0.0173(2) Uani 1 1 d . . . . .
H1A H 0.1838(7) 0.5457(16) 0.3678(13) 0.032(3) Uiso 1 1 d . . . . .
H1B H 0.2096(7) 0.5378(17) 0.4948(13) 0.037(4) Uiso 1 1 d . . . . .
H5A H 0.1466(6) 0.3189(16) 0.5243(12) 0.032(3) Uiso 1 1 d . . . . .
H5B H 0.1882(7) 0.2842(17) 0.4185(11) 0.032(3) Uiso 1 1 d . . . . .
H6A H 0.0935(6) 0.3466(16) 0.2856(12) 0.026(3) Uiso 1 1 d . . . . .
H6B H 0.0734(6) 0.2044(17) 0.3694(11) 0.032(3) Uiso 1 1 d . . . . .
H7A H 0.0144(6) 0.6537(16) 0.4115(11) 0.028(3) Uiso 1 1 d . . . . .
H7B H 0.0588(5) 0.6126(15) 0.3101(10) 0.019(3) Uiso 1 1 d . . . . .
H8A H 0.1107(6) 0.6116(16) 0.5486(11) 0.024(3) Uiso 1 1 d . . . . .
H8B H 0.1288(6) 0.7449(15) 0.4560(10) 0.019(3) Uiso 1 1 d . . . . .

loop_
_atom_site_aniso_label
_atom_site_aniso_U_11
_atom_site_aniso_U_22
_atom_site_aniso_U_33
_atom_site_aniso_U_23
_atom_site_aniso_U_13
_atom_site_aniso_U_12
O1 0.0147(3) 0.0406(4) 0.0138(3) -0.0017(3) 0.0001(2) 0.0012(3)
O2 0.0183(3) 0.0447(5) 0.0121(3) -0.0057(3) 0.0001(3) 0.0015(3)
C1 0.0162(4) 0.0220(5) 0.0118(4) 0.0010(3) -0.0003(3) -0.0021(3)
C2 0.0150(4) 0.0271(5) 0.0122(4) -0.0027(4) -0.0007(3) -0.0007(3)
C3 0.0160(4) 0.0203(5) 0.0173(5) -0.0012(4) -0.0003(3) -0.0009(3)
C4 0.0180(5) 0.0256(6) 0.0249(5) -0.0008(4) -0.0062(4) 0.0007(4)
O3 0.0206(4) 0.0295(4) 0.0261(4) -0.0036(3) 0.0063(3) -0.0083(3)
N1 0.0144(4) 0.0250(4) 0.0117(4) -0.0004(3) 0.0001(3) 0.0015(3)
C5 0.0306(5) 0.0205(5) 0.0199(5) -0.0012(4) 0.0022(4) 0.0072(4)
C6 0.0315(5) 0.0219(5) 0.0218(5) -0.0056(4) 0.0052(4) -0.0049(4)
C7 0.0155(4) 0.0258(5) 0.0225(5) 0.0022(4) 0.0014(3) 0.0016(4)
C8 0.0186(4) 0.0174(4) 0.0159(4) -0.0006(3) 0.0024(3) 0.0015(3)

loop_
_atom_type_symbol
_atom_type_description
_atom_type_scat_dispersion_real
_atom_type_scat_dispersion_imag
_atom_type_scat_source
C C 0.0033 0.0016 'International Tables Vol C Tables 4.2.6.8 and 6.1.1.4'
H H 0.0000 0.0000 'International Tables Vol C Tables 4.2.6.8 and 6.1.1.4'
N N 0.0061 0.0033 'International Tables Vol C Tables 4.2.6.8 and 6.1.1.4'
O O 0.0106 0.0060 'International Tables Vol C Tables 4.2.6.8 and 6.1.1.4'

loop_
_geom_angle_atom_site_label_1
_geom_angle_atom_site_label_2
_geom_angle_atom_site_label_3
_geom_angle
_geom_angle_site_symmetry_1
_geom_angle_site_symmetry_3
_geom_angle_publ_flag
O1 C1 O2 124.31(8) . . ?
O1 C1 C2 117.90(8) . . ?
O2 C1 C2 117.74(8) . . ?
C1 C2 H2A 108.2(8) . . ?
C1 C2 H2B 104.9(7) . . ?
C3 C2 C1 115.11(8) . . ?
C3 C2 H2A 110.7(7) . . ?
C3 C2 H2B 110.8(7) . . ?
H2A C2 H2B 106.6(10) . . ?
C2 C3 C4 111.98(8) . . ?
C2 C3 H3A 108.7(7) . . ?
C2 C3 H3B 109.2(7) . . ?
C4 C3 H3A 110.5(7) . . ?
C4 C3 H3B 109.1(7) . . ?
H3A C3 H3B 107.3(9) . . ?
C3 C4 H4A 111.2(7) . . ?
C3 C4 H4B 109.8(8) . . ?
C3 C4 H4C 110.7(9) . . ?
H4A C4 H4B 107.2(11) . . ?
H4A C4 H4C 107.6(10) . . ?
H4B C4 H4C 110.2(11) . . ?
C7 O3 C6 109.69(7) . . ?
C5 N1 C8 110.52(8) . . ?
C5 N1 H1A 107.7(8) . . ?
C5 N1 H1B 106.7(9) . . ?
C8 N1 H1A 112.4(8) . . ?
C8 N1 H1B 111.3(8) . . ?
H1A N1 H1B 108.0(12) . . ?
N1 C5 C6 109.38(8) . . ?
N1 C5 H5A 107.8(8) . . ?
N1 C5 H5B 107.0(8) . . ?
C6 C5 H5A 111.1(8) . . ?
C6 C5 H5B 111.2(8) . . ?
H5A C5 H5B 110.2(11) . . ?
O3 C6 C5 110.99(8) . . ?
O3 C6 H6A 108.1(8) . . ?
O3 C6 H6B 106.5(8) . . ?
C5 C6 H6A 110.7(8) . . ?
C5 C6 H6B 109.6(8) . . ?
H6A C6 H6B 110.8(11) . . ?
O3 C7 C8 111.60(8) . . ?
O3 C7 H7A 106.9(8) . . ?
O3 C7 H7B 108.5(7) . . ?
C8 C7 H7A 109.8(8) . . ?
C8 C7 H7B 109.1(7) . . ?
H7A C7 H7B 111.0(10) . . ?
N1 C8 C7 109.98(8) . . ?
N1 C8 H8A 106.0(7) . . ?
N1 C8 H8B 107.0(7) . . ?
C7 C8 H8A 111.8(7) . . ?
C7 C8 H8B 111.1(7) . . ?
H8A C8 H8B 110.8(10) . . ?

loop_
_geom_bond_atom_site_label_1
_geom_bond_atom_site_label_2
_geom_bond_distance
_geom_bond_site_symmetry_2
_geom_bond_publ_flag
O1 C1 1.2579(11) . ?
O2 C1 1.2584(11) . ?
C1 C2 1.5266(12) . ?
C2 C3 1.5177(13) . ?
C2 H2A 0.957(13) . ?
C2 H2B 0.986(14) . ?
C3 C4 1.5250(13) . ?
C3 H3A 0.993(14) . ?
C3 H3B 0.994(12) . ?
C4 H4A 0.994(13) . ?
C4 H4B 1.009(14) . ?
C4 H4C 0.970(15) . ?
O3 C6 1.4211(13) . ?
O3 C7 1.4203(13) . ?
N1 C5 1.4855(14) . ?
N1 C8 1.4871(12) . ?
N1 H1A 0.919(14) . ?
N1 H1B 0.940(15) . ?
C5 C6 1.5117(15) . ?
C5 H5A 0.986(14) . ?
C5 H5B 0.956(14) . ?
C6 H6A 0.952(13) . ?
C6 H6B 0.977(14) . ?
C7 C8 1.5103(13) . ?
C7 H7A 0.982(13) . ?
C7 H7B 0.956(12) . ?
C8 H8A 0.974(13) . ?
C8 H8B 0.963(12) . ?

loop_
_geom_hbond_atom_site_label_D
_geom_hbond_atom_site_label_H
_geom_hbond_atom_site_label_A
_geom_hbond_distance_DH
_geom_hbond_distance_HA
_geom_hbond_distance_DA
_geom_hbond_angle_DHA
_geom_hbond_site_symmetry_A
_geom_hbond_publ_flag
N1 H1A O1 0.919(14) 1.842(15) 2.7322(11) 162.5(12) . yes
N1 H1B O2 0.940(15) 1.735(15) 2.6731(10) 176.1(13) 6_566 yes

loop_
_geom_torsion_atom_site_label_1
_geom_torsion_atom_site_label_2
_geom_torsion_atom_site_label_3
_geom_torsion_atom_site_label_4
_geom_torsion
_geom_torsion_site_symmetry_1
_geom_torsion_site_symmetry_2
_geom_torsion_site_symmetry_3
_geom_torsion_site_symmetry_4
_geom_torsion_publ_flag
O1 C1 C2 C3 160.91(9) . . . . ?
O2 C1 C2 C3 -21.46(13) . . . . ?
C1 C2 C3 C4 170.58(9) . . . . ?
O3 C7 C8 N1 56.63(11) . . . . ?
N1 C5 C6 O3 -58.94(11) . . . . ?
C5 N1 C8 C7 -53.32(10) . . . . ?
C6 O3 C7 C8 -60.75(10) . . . . ?
C7 O3 C6 C5 61.90(11) . . . . ?
C8 N1 C5 C6 54.39(11) . . . . ?
